data_7104744
loop_
_publ_author_name
'Duriska, Martin B'
'Neville, Suzanne M'
'Batten, Stuart R'

_publ_section_title
;
 Variable length ligands: a new class of bridging ligands for
 supramolecular chemistry and crystal engineering.
;
_journal_issue 37
_journal_name_full 'Chemical communications (Cambridge, England)'
_journal_page_first 5579
_journal_page_last 5581
_journal_paper_doi 10.1039/b910994c
_journal_volume 34
_journal_year 2009
_chemical_formula_moiety 'C28 H38 Fe N8 O4 S4, 2(C H4 O)'
_chemical_formula_sum 'C30 H46 Fe N8 O6 S4'
_chemical_formula_weight 798.84
_chemical_name_systematic
;
?
;
_space_group_IT_number 2
_symmetry_cell_setting triclinic
_symmetry_space_group_name_Hall '-P 1'
_symmetry_space_group_name_H-M 'P -1'
_atom_sites_solution_hydrogens geom
_atom_sites_solution_primary direct
_atom_sites_solution_secondary difmap
_audit_creation_date '9 November 2005'
_audit_creation_method SHELXL-97
_cell_angle_alpha 103.378(1)
_cell_angle_beta 94.538(1)
_cell_angle_gamma 96.319(1)
_cell_formula_units_Z 1
_cell_length_a 9.8825(8)
_cell_length_b 10.0056(8)
_cell_length_c 10.1091(6)
_cell_measurement_reflns_used 254
_cell_measurement_temperature 123(2)
_cell_measurement_theta_max 26.396
_cell_measurement_theta_min 2.765
_cell_volume 960.89(12)
_computing_cell_refinement 'Bruker SMART'
_computing_data_collection 'Bruker SMART'
_computing_data_reduction 'Bruker SAINT'
_computing_molecular_graphics 'Bruker SHELXTL'
_computing_publication_material 'Bruker SHELXTL'
_computing_structure_refinement 'SHELXL-97 (Sheldrick, 1997)'
_computing_structure_solution 'SHELXS-97 (Sheldrick, 1990)'
_diffrn_ambient_temperature 123(2)
_diffrn_measured_fraction_theta_full 0.990
_diffrn_measured_fraction_theta_max 0.990
_diffrn_measurement_device_type 'Bruker X8 Apex II'
_diffrn_measurement_method 'phi and omega scans'
_diffrn_radiation_monochromator graphite
_diffrn_radiation_source 'fine-focus sealed tube'
_diffrn_radiation_type MoK\a
_diffrn_radiation_wavelength 0.71073
_diffrn_reflns_av_R_equivalents 0.0251
_diffrn_reflns_av_sigmaI/netI 0.0346
_diffrn_reflns_limit_h_max 12
_diffrn_reflns_limit_h_min -12
_diffrn_reflns_limit_k_max 12
_diffrn_reflns_limit_k_min -12
_diffrn_reflns_limit_l_max 11
_diffrn_reflns_limit_l_min -12
_diffrn_reflns_number 8845
_diffrn_reflns_theta_full 26.42
_diffrn_reflns_theta_max 26.42
_diffrn_reflns_theta_min 2.09
_diffrn_standards_decay_% 0
_diffrn_standards_interval_count 0
_diffrn_standards_interval_time 0
_diffrn_standards_number 0
_exptl_absorpt_coefficient_mu 0.660
_exptl_absorpt_correction_T_max 0.9075
_exptl_absorpt_correction_T_min 0.8793
_exptl_absorpt_correction_type empirical
_exptl_absorpt_process_details sadabs
_exptl_crystal_colour 'dark orange'
_exptl_crystal_density_diffrn 1.380
_exptl_crystal_density_method 'not measured'
_exptl_crystal_description prism
_exptl_crystal_F_000 420
_exptl_crystal_size_max 0.20
_exptl_crystal_size_mid 0.15
_exptl_crystal_size_min 0.15
_refine_diff_density_max 0.810
_refine_diff_density_min -0.813
_refine_diff_density_rms 0.066
_refine_ls_extinction_method none
_refine_ls_goodness_of_fit_ref 1.048
_refine_ls_hydrogen_treatment mixed
_refine_ls_matrix_type full
_refine_ls_number_parameters 228
_refine_ls_number_reflns 3927
_refine_ls_number_restraints 0
_refine_ls_restrained_S_all 1.048
_refine_ls_R_factor_all 0.0482
_refine_ls_R_factor_gt 0.0417
_refine_ls_shift/su_max 0.000
_refine_ls_shift/su_mean 0.000
_refine_ls_structure_factor_coef Fsqd
_refine_ls_weighting_details 'calc w=1/[\s^2^(Fo^2^)+(0.0506P)^2^+0.8027P] where P=(Fo^2^+2Fc^2^)/3'
_refine_ls_weighting_scheme calc
_refine_ls_wR_factor_gt 0.1031
_refine_ls_wR_factor_ref 0.1096
_reflns_number_gt 3447
_reflns_number_total 3927
_reflns_threshold_expression >2sigma(I)
_cod_data_source_file b910994c.txt
_cod_data_source_block D
_cod_original_sg_symbol_H-M P-1
_cod_database_code 7104744

loop_
_symmetry_equiv_pos_as_xyz
'x, y, z'
'-x, -y, -z'

loop_
_atom_site_label
_atom_site_type_symbol
_atom_site_fract_x
_atom_site_fract_y
_atom_site_fract_z
_atom_site_U_iso_or_equiv
_atom_site_adp_type
_atom_site_occupancy
_atom_site_symmetry_multiplicity
_atom_site_calc_flag
_atom_site_refinement_flags
_atom_site_disorder_assembly
_atom_site_disorder_group
Fe1 Fe 0.5000 0.5000 0.5000 0.01963(13) Uani 1 2 d S . .
S1 S 0.30948(7) 0.55546(6) 0.05202(6) 0.03281(17) Uani 1 1 d . . .
O1 O 0.34357(17) 1.06187(16) 1.03464(16) 0.0261(4) Uani 1 1 d . . .
N1 N 0.1752(2) 1.1083(2) 0.8050(2) 0.0241(4) Uani 1 1 d . . .
C1 C 0.3463(3) 1.0806(3) 1.1790(2) 0.0307(5) Uani 1 1 d . . .
H1A H 0.2993 1.1609 1.2179 0.037 Uiso 1 1 calc R . .
H1B H 0.4421 1.0985 1.2220 0.037 Uiso 1 1 calc R . .
H1 H 0.155(3) 1.115(3) 0.717(3) 0.037 Uiso 1 1 d . . .
S2 S 0.10697(6) 0.15048(6) 0.50090(6) 0.02883(16) Uani 1 1 d . . .
O2 O -0.13571(17) 1.06578(17) 0.85037(17) 0.0279(4) Uani 1 1 d . . .
N2 N 0.37437(19) 0.65722(19) 0.60078(19) 0.0220(4) Uani 1 1 d . . .
C2 C 0.3719(3) 1.1868(3) 0.9939(3) 0.0317(6) Uani 1 1 d . . .
H2A H 0.4714 1.2197 1.0114 0.038 Uiso 1 1 calc R . .
H2B H 0.3231 1.2589 1.0470 0.038 Uiso 1 1 calc R . .
O3 O 0.0196(4) 0.4308(6) 0.1624(5) 0.167(3) Uani 1 1 d . . .
H3 H 0.0825 0.4712 0.1290 0.201 Uiso 1 1 calc R . .
N3 N 0.4202(2) 0.5192(2) 0.3028(2) 0.0288(5) Uani 1 1 d . . .
C3 C 0.3257(2) 1.1614(3) 0.8441(3) 0.0286(5) Uani 1 1 d . . .
H3A H 0.3797 1.0933 0.7926 0.034 Uiso 1 1 calc R . .
H3B H 0.3461 1.2490 0.8156 0.034 Uiso 1 1 calc R . .
N4 N 0.3380(2) 0.3398(2) 0.4997(2) 0.0293(5) Uani 1 1 d . . .
C4 C 0.0866(3) 1.2026(3) 0.8865(3) 0.0329(6) Uani 1 1 d . . .
H4A H 0.1268 1.2999 0.8965 0.040 Uiso 1 1 calc R . .
H4B H 0.0874 1.1856 0.9792 0.040 Uiso 1 1 calc R . .
C5 C -0.0605(3) 1.1838(3) 0.8233(3) 0.0349(6) Uani 1 1 d . . .
H5A H -0.1033 1.2673 0.8613 0.042 Uiso 1 1 calc R . .
H5B H -0.0626 1.1726 0.7232 0.042 Uiso 1 1 calc R . .
C6 C -0.2752(3) 1.0482(3) 0.7942(3) 0.0304(5) Uani 1 1 d . . .
H6A H -0.2806 1.0408 0.6945 0.037 Uiso 1 1 calc R . .
H6B H -0.3197 1.1290 0.8369 0.037 Uiso 1 1 calc R . .
C7 C 0.1333(2) 0.9588(2) 0.8073(2) 0.0251(5) Uani 1 1 d . . .
H7A H 0.1355 0.9525 0.9037 0.030 Uiso 1 1 calc R . .
H7B H 0.0377 0.9302 0.7647 0.030 Uiso 1 1 calc R . .
C8 C 0.2224(2) 0.8585(2) 0.7345(2) 0.0239(5) Uani 1 1 d . . .
C9 C 0.2628(3) 0.8587(3) 0.6059(3) 0.0293(5) Uani 1 1 d . . .
H9 H 0.2381 0.9271 0.5605 0.035 Uiso 1 1 calc R . .
C10 C 0.3396(3) 0.7581(2) 0.5441(2) 0.0274(5) Uani 1 1 d . . .
H10 H 0.3687 0.7613 0.4574 0.033 Uiso 1 1 calc R . .
C11 C 0.3339(2) 0.6564(2) 0.7249(2) 0.0265(5) Uani 1 1 d . . .
H11 H 0.3568 0.5847 0.7665 0.032 Uiso 1 1 calc R . .
C12 C 0.2605(2) 0.7554(2) 0.7947(3) 0.0266(5) Uani 1 1 d . . .
H12 H 0.2364 0.7526 0.8833 0.032 Uiso 1 1 calc R . .
C13 C 0.3763(2) 0.5351(2) 0.1987(2) 0.0246(5) Uani 1 1 d . . .
C14 C 0.2434(2) 0.2616(2) 0.5016(2) 0.0226(5) Uani 1 1 d . . .
C15 C 0.0402(4) 0.4751(5) 0.3076(5) 0.0805(13) Uani 1 1 d . . .
H15A H -0.0294 0.4230 0.3467 0.121 Uiso 1 1 calc R . .
H15B H 0.0329 0.5743 0.3360 0.121 Uiso 1 1 calc R . .
H15C H 0.1315 0.4583 0.3401 0.121 Uiso 1 1 calc R . .

loop_
_atom_site_aniso_label
_atom_site_aniso_U_11
_atom_site_aniso_U_22
_atom_site_aniso_U_33
_atom_site_aniso_U_23
_atom_site_aniso_U_13
_atom_site_aniso_U_12
Fe1 0.0196(2) 0.0182(2) 0.0205(2) 0.00379(17) 0.00192(17) 0.00165(17)
S1 0.0451(4) 0.0283(3) 0.0272(3) 0.0094(2) -0.0001(3) 0.0117(3)
O1 0.0299(9) 0.0237(8) 0.0228(9) 0.0018(6) 0.0027(7) 0.0031(7)
N1 0.0246(10) 0.0248(10) 0.0223(10) 0.0036(8) 0.0030(8) 0.0040(8)
C1 0.0321(13) 0.0314(13) 0.0249(13) 0.0010(10) -0.0029(10) 0.0048(10)
S2 0.0262(3) 0.0317(3) 0.0277(3) 0.0102(2) 0.0008(2) -0.0052(2)
O2 0.0255(9) 0.0312(9) 0.0299(9) 0.0104(7) 0.0052(7) 0.0083(7)
N2 0.0207(9) 0.0212(9) 0.0230(10) 0.0033(7) 0.0022(7) 0.0028(7)
C2 0.0315(13) 0.0259(12) 0.0335(14) 0.0040(10) -0.0004(11) -0.0044(10)
O3 0.104(3) 0.210(5) 0.121(4) -0.051(3) 0.047(3) -0.096(3)
N3 0.0317(11) 0.0294(11) 0.0255(11) 0.0055(8) 0.0026(9) 0.0080(9)
C3 0.0250(12) 0.0280(12) 0.0315(13) 0.0068(10) 0.0047(10) -0.0025(9)
N4 0.0270(11) 0.0279(10) 0.0324(12) 0.0065(9) 0.0062(9) 0.0001(8)
C4 0.0353(14) 0.0260(12) 0.0360(15) 0.0004(10) 0.0130(11) 0.0065(10)
C5 0.0322(14) 0.0330(13) 0.0467(16) 0.0162(12) 0.0172(12) 0.0126(11)
C6 0.0301(13) 0.0357(13) 0.0275(13) 0.0094(10) 0.0009(10) 0.0105(10)
C7 0.0239(11) 0.0236(11) 0.0270(12) 0.0050(9) 0.0021(9) 0.0029(9)
C8 0.0212(11) 0.0242(11) 0.0238(12) 0.0022(9) -0.0003(9) 0.0014(9)
C9 0.0356(13) 0.0283(12) 0.0269(13) 0.0095(10) 0.0038(10) 0.0113(10)
C10 0.0319(13) 0.0279(12) 0.0231(12) 0.0057(9) 0.0042(10) 0.0080(10)
C11 0.0274(12) 0.0245(11) 0.0295(13) 0.0102(10) 0.0028(10) 0.0045(9)
C12 0.0256(12) 0.0296(12) 0.0257(12) 0.0079(10) 0.0048(10) 0.0040(9)
C13 0.0264(12) 0.0179(10) 0.0286(13) 0.0023(9) 0.0055(10) 0.0053(9)
C14 0.0251(12) 0.0232(11) 0.0199(11) 0.0043(9) 0.0028(9) 0.0064(9)
C15 0.051(2) 0.083(3) 0.105(4) 0.032(3) -0.009(2) -0.012(2)

loop_
_atom_type_symbol
_atom_type_description
_atom_type_scat_dispersion_real
_atom_type_scat_dispersion_imag
_atom_type_scat_source
C C 0.0033 0.0016 'International Tables Vol C Tables 4.2.6.8 and 6.1.1.4'
H H 0.0000 0.0000 'International Tables Vol C Tables 4.2.6.8 and 6.1.1.4'
N N 0.0061 0.0033 'International Tables Vol C Tables 4.2.6.8 and 6.1.1.4'
O O 0.0106 0.0060 'International Tables Vol C Tables 4.2.6.8 and 6.1.1.4'
S S 0.1246 0.1234 'International Tables Vol C Tables 4.2.6.8 and 6.1.1.4'
Fe Fe 0.3463 0.8444 'International Tables Vol C Tables 4.2.6.8 and 6.1.1.4'

loop_
_geom_angle_atom_site_label_1
_geom_angle_atom_site_label_2
_geom_angle_atom_site_label_3
_geom_angle
_geom_angle_site_symmetry_1
_geom_angle_site_symmetry_3
_geom_angle_publ_flag
N4 Fe1 N4 180.00(8) . 2_666 ?
N4 Fe1 N3 91.72(8) . . ?
N4 Fe1 N3 88.28(8) 2_666 . ?
N4 Fe1 N3 88.28(8) . 2_666 ?
N4 Fe1 N3 91.72(8) 2_666 2_666 ?
N3 Fe1 N3 180.000(1) . 2_666 ?
N4 Fe1 N2 89.63(7) . . ?
N4 Fe1 N2 90.37(7) 2_666 . ?
N3 Fe1 N2 90.47(7) . . ?
N3 Fe1 N2 89.53(7) 2_666 . ?
N4 Fe1 N2 90.37(7) . 2_666 ?
N4 Fe1 N2 89.63(7) 2_666 2_666 ?
N3 Fe1 N2 89.53(7) . 2_666 ?
N3 Fe1 N2 90.47(7) 2_666 2_666 ?
N2 Fe1 N2 180.000(1) . 2_666 ?
C2 O1 C1 113.55(18) . . ?
C4 N1 C3 111.55(18) . . ?
C4 N1 C7 111.11(19) . . ?
C3 N1 C7 115.52(18) . . ?
C4 N1 H1 104.0(18) . . ?
C3 N1 H1 106.9(19) . . ?
C7 N1 H1 106.9(19) . . ?
O1 C1 C6 108.04(19) . 2_577 ?
O1 C1 H1A 110.1 . . ?
C6 C1 H1A 110.1 2_577 . ?
O1 C1 H1B 110.1 . . ?
C6 C1 H1B 110.1 2_577 . ?
H1A C1 H1B 108.4 . . ?
C5 O2 C6 111.36(19) . . ?
C10 N2 C11 117.26(19) . . ?
C10 N2 Fe1 121.98(15) . . ?
C11 N2 Fe1 120.72(15) . . ?
O1 C2 C3 108.73(19) . . ?
O1 C2 H2A 109.9 . . ?
C3 C2 H2A 109.9 . . ?
O1 C2 H2B 109.9 . . ?
C3 C2 H2B 109.9 . . ?
H2A C2 H2B 108.3 . . ?
C15 O3 H3 109.5 . . ?
C13 N3 Fe1 177.19(19) . . ?
C2 C3 N1 114.5(2) . . ?
C2 C3 H3A 108.6 . . ?
N1 C3 H3A 108.6 . . ?
C2 C3 H3B 108.6 . . ?
N1 C3 H3B 108.6 . . ?
H3A C3 H3B 107.6 . . ?
C14 N4 Fe1 174.40(19) . . ?
N1 C4 C5 114.0(2) . . ?
N1 C4 H4A 108.8 . . ?
C5 C4 H4A 108.8 . . ?
N1 C4 H4B 108.8 . . ?
C5 C4 H4B 108.8 . . ?
H4A C4 H4B 107.6 . . ?
O2 C5 C4 110.6(2) . . ?
O2 C5 H5A 109.5 . . ?
C4 C5 H5A 109.5 . . ?
O2 C5 H5B 109.5 . . ?
C4 C5 H5B 109.5 . . ?
H5A C5 H5B 108.1 . . ?
O2 C6 C1 108.4(2) . 2_577 ?
O2 C6 H6A 110.0 . . ?
C1 C6 H6A 110.0 2_577 . ?
O2 C6 H6B 110.0 . . ?
C1 C6 H6B 110.0 2_577 . ?
H6A C6 H6B 108.4 . . ?
C8 C7 N1 114.39(19) . . ?
C8 C7 H7A 108.7 . . ?
N1 C7 H7A 108.7 . . ?
C8 C7 H7B 108.7 . . ?
N1 C7 H7B 108.7 . . ?
H7A C7 H7B 107.6 . . ?
C12 C8 C9 117.5(2) . . ?
C12 C8 C7 118.7(2) . . ?
C9 C8 C7 123.7(2) . . ?
C8 C9 C10 119.5(2) . . ?
C8 C9 H9 120.2 . . ?
C10 C9 H9 120.2 . . ?
N2 C10 C9 123.1(2) . . ?
N2 C10 H10 118.4 . . ?
C9 C10 H10 118.4 . . ?
N2 C11 C12 123.0(2) . . ?
N2 C11 H11 118.5 . . ?
C12 C11 H11 118.5 . . ?
C8 C12 C11 119.5(2) . . ?
C8 C12 H12 120.2 . . ?
C11 C12 H12 120.2 . . ?
N3 C13 S1 178.3(2) . . ?
N4 C14 S2 178.7(2) . . ?
O3 C15 H15A 109.5 . . ?
O3 C15 H15B 109.5 . . ?
H15A C15 H15B 109.5 . . ?
O3 C15 H15C 109.5 . . ?
H15A C15 H15C 109.5 . . ?
H15B C15 H15C 109.5 . . ?

loop_
_geom_bond_atom_site_label_1
_geom_bond_atom_site_label_2
_geom_bond_distance
_geom_bond_site_symmetry_2
_geom_bond_publ_flag
Fe1 N4 2.137(2) . ?
Fe1 N4 2.137(2) 2_666 ?
Fe1 N3 2.144(2) . ?
Fe1 N3 2.144(2) 2_666 ?
Fe1 N2 2.2232(18) . ?
Fe1 N2 2.2232(18) 2_666 ?
S1 C13 1.640(3) . ?
O1 C2 1.411(3) . ?
O1 C1 1.425(3) . ?
N1 C4 1.507(3) . ?
N1 C3 1.512(3) . ?
N1 C7 1.514(3) . ?
N1 H1 0.91(3) . ?
C1 C6 1.491(4) 2_577 ?
C1 H1A 0.9900 . ?
C1 H1B 0.9900 . ?
S2 C14 1.649(2) . ?
O2 C5 1.418(3) . ?
O2 C6 1.425(3) . ?
N2 C10 1.333(3) . ?
N2 C11 1.348(3) . ?
C2 C3 1.502(4) . ?
C2 H2A 0.9900 . ?
C2 H2B 0.9900 . ?
O3 C15 1.423(6) . ?
O3 H3 0.8400 . ?
N3 C13 1.158(3) . ?
C3 H3A 0.9900 . ?
C3 H3B 0.9900 . ?
N4 C14 1.156(3) . ?
C4 C5 1.514(4) . ?
C4 H4A 0.9900 . ?
C4 H4B 0.9900 . ?
C5 H5A 0.9900 . ?
C5 H5B 0.9900 . ?
C6 C1 1.491(4) 2_577 ?
C6 H6A 0.9900 . ?
C6 H6B 0.9900 . ?
C7 C8 1.510(3) . ?
C7 H7A 0.9900 . ?
C7 H7B 0.9900 . ?
C8 C12 1.384(3) . ?
C8 C9 1.390(3) . ?
C9 C10 1.390(3) . ?
C9 H9 0.9500 . ?
C10 H10 0.9500 . ?
C11 C12 1.386(3) . ?
C11 H11 0.9500 . ?
C12 H12 0.9500 . ?
C15 H15A 0.9800 . ?
C15 H15B 0.9800 . ?
C15 H15C 0.9800 . ?

loop_
_geom_hbond_atom_site_label_D
_geom_hbond_atom_site_label_H
_geom_hbond_atom_site_label_A
_geom_hbond_distance_DH
_geom_hbond_distance_HA
_geom_hbond_distance_DA
_geom_hbond_angle_DHA
_geom_hbond_site_symmetry_A
O3 H3 S1 0.84 2.55 3.372(4) 165.8 .
N1 H1 S2 0.91(3) 2.32(3) 3.227(2) 175(3) 1_565
